data_7048148
loop_
_publ_author_name
'Musina, E. I.'
'Naumov, R. N.'
'Kanunnikov, K. B.'
'Dobrynin, A. B.'
'G\'omez-Ruiz, S'
'L\"onnecke, P'
'Hey-Hawkins, E'
'Karasik, A. A.'
'Sinyashin, O. G.'

_publ_section_title
;
 Chiral [16]-ane P<sub>4</sub>N<sub>2</sub> macrocycles: stereoselective
 synthesis and unexpected intermolecular exchange of endocyclic fragments.
;
_journal_issue 47
_journal_name_full 'Dalton transactions (Cambridge, England : 2003)'
_journal_page_first 16977
_journal_page_last 16984
_journal_paper_doi 10.1039/c8dt03214a
_journal_volume 47
_journal_year 2018
_chemical_formula_sum 'C78 H102 N2 O2 P4'
_chemical_formula_weight 1223.49
_space_group_crystal_system triclinic
_space_group_IT_number 2
_space_group_name_Hall '-P 1'
_space_group_name_H-M_alt 'P -1'
_symmetry_space_group_name_Hall '-P 1'
_symmetry_space_group_name_H-M 'P -1'
_atom_sites_solution_hydrogens mixed
_atom_sites_solution_primary dual
_atom_sites_solution_secondary difmap
_audit_creation_method SHELXL-2018/3
_audit_update_record
;
2018-10-23 deposited with the CCDC.
2018-11-14 downloaded from the CCDC.
;
_cell_angle_alpha 105.891(3)
_cell_angle_beta 109.761(3)
_cell_angle_gamma 90.192(3)
_cell_formula_units_Z 1
_cell_length_a 11.3719(3)
_cell_length_b 12.9401(5)
_cell_length_c 13.1119(5)
_cell_measurement_reflns_used 6683
_cell_measurement_temperature 130(2)
_cell_measurement_theta_max 26.2730
_cell_measurement_theta_min 2.3820
_cell_volume 1736.61(12)
_computing_cell_refinement 'CrysAlisPro 1.171.38.46 (Rigaku OD, 2015)'
_computing_data_collection 'CrysAlisPro 1.171.38.46 (Rigaku OD, 2015)'
_computing_data_reduction 'CrysAlisPro 1.171.38.46 (Rigaku OD, 2015)'
_computing_molecular_graphics
;
 ORTEP3 for Windows
 L. J. Farrugia, J. Appl. Crystallogr. 1997, 30, 565.
 or
 DIAMOND Version 3.2k
 K. Brandenburg, Crystal Impact GbR, Bonn, Germany
;
_computing_publication_material
;
 WINGX
 L.J. Farrugia,
 J. Appl. Cryst., 2012, 45, 849-854.
;
_computing_structure_refinement 'SHELXL-2018/3 (Sheldrick, 2018)'
_computing_structure_solution SHELXT-2014-5
_diffrn_ambient_temperature 130(2)
_diffrn_detector_area_resol_mean 16.3560
_diffrn_measured_fraction_theta_full 1.000
_diffrn_measured_fraction_theta_max 1.000
_diffrn_measurement_device_type 'Xcalibur, Sapphire3'
_diffrn_measurement_method '\w and \f scans'
_diffrn_radiation_type MoK\a
_diffrn_radiation_wavelength 0.71073
_diffrn_reflns_av_R_equivalents 0.0484
_diffrn_reflns_av_unetI/netI 0.0429
_diffrn_reflns_Laue_measured_fraction_full 1.000
_diffrn_reflns_Laue_measured_fraction_max 1.000
_diffrn_reflns_limit_h_max 13
_diffrn_reflns_limit_h_min -12
_diffrn_reflns_limit_k_max 15
_diffrn_reflns_limit_k_min -15
_diffrn_reflns_limit_l_max 15
_diffrn_reflns_limit_l_min -15
_diffrn_reflns_number 29902
_diffrn_reflns_point_group_measured_fraction_full 1.000
_diffrn_reflns_point_group_measured_fraction_max 1.000
_diffrn_reflns_theta_full 25.242
_diffrn_reflns_theta_max 25.349
_diffrn_reflns_theta_min 2.007
_diffrn_source 'fine-focus sealed X-ray tube'
_exptl_absorpt_coefficient_mu 0.156
_exptl_absorpt_correction_T_max 1.00000
_exptl_absorpt_correction_T_min 0.95324
_exptl_absorpt_correction_type multi-scan
_exptl_absorpt_process_details
;
CrysAlisPro 1.171.38.46 (Rigaku Oxford Diffraction, 2015)
Empirical absorption correction using spherical harmonics,
 implemented in SCALE3 ABSPACK scaling algorithm.
;
_exptl_crystal_colour colourless
_exptl_crystal_density_diffrn 1.170
_exptl_crystal_description plate
_exptl_crystal_F_000 660
_exptl_crystal_size_max 0.34
_exptl_crystal_size_mid 0.21
_exptl_crystal_size_min 0.07
_refine_diff_density_max 0.859
_refine_diff_density_min -0.359
_refine_diff_density_rms 0.062
_refine_ls_extinction_method none
_refine_ls_goodness_of_fit_ref 1.056
_refine_ls_hydrogen_treatment mixed
_refine_ls_matrix_type full
_refine_ls_number_parameters 455
_refine_ls_number_reflns 6357
_refine_ls_number_restraints 110
_refine_ls_restrained_S_all 1.114
_refine_ls_R_factor_all 0.0964
_refine_ls_R_factor_gt 0.0742
_refine_ls_shift/su_max 0.003
_refine_ls_shift/su_mean 0.000
_refine_ls_structure_factor_coef Fsqd
_refine_ls_weighting_details 'w=1/[\s^2^(Fo^2^)+(0.0860P)^2^+2.6165P] where P=(Fo^2^+2Fc^2^)/3'
_refine_ls_weighting_scheme calc
_refine_ls_wR_factor_gt 0.1910
_refine_ls_wR_factor_ref 0.2045
_reflns_Friedel_coverage 0.000
_reflns_number_gt 4873
_reflns_number_total 6357
_reflns_threshold_expression 'I > 2\s(I)'
_cod_data_source_file c8dt03214a2.cif
_cod_data_source_block x0113fin_5RS
_cod_depositor_comments 'Adding full bibliography for 7048146--7048148.cif.'
_cod_original_cell_volume 1736.61(11)
_cod_database_code 7048148
_shelx_shelxl_version_number 2018/3
_shelx_space_group_comment
;
The symmetry employed for this shelxl refinement is uniquely defined
by the following loop, which should always be used as a source of
symmetry information in preference to the above space-group names.
They are only intended as comments.
;

loop_
_space_group_symop_operation_xyz
'x, y, z'
'-x, -y, -z'

loop_
_atom_site_label
_atom_site_type_symbol
_atom_site_fract_x
_atom_site_fract_y
_atom_site_fract_z
_atom_site_U_iso_or_equiv
_atom_site_adp_type
_atom_site_occupancy
_atom_site_site_symmetry_order
_atom_site_calc_flag
_atom_site_refinement_flags_posn
_atom_site_refinement_flags_adp
_atom_site_refinement_flags_occupancy
_atom_site_disorder_assembly
_atom_site_disorder_group
P1 P 0.33305(8) 0.53582(7) 0.58756(7) 0.0322(2) Uani 1 1 d . . . . .
P2 P 0.85286(8) 0.61404(7) 0.77260(7) 0.0345(2) Uani 1 1 d . . . . .
O1 O 0.4105(4) 0.9865(3) 0.3704(4) 0.1085(15) Uani 1 1 d . . . . .
N1 N 0.1595(2) 0.5630(2) 0.3979(2) 0.0319(6) Uani 1 1 d . . . . .
C1 C 0.1008(3) 0.4527(3) 0.3526(3) 0.0359(8) Uani 1 1 d . . . . .
C2 C 0.1969(3) 0.6037(3) 0.5205(3) 0.0354(8) Uani 1 1 d . . . . .
C3 C 0.4679(3) 0.6319(3) 0.6169(3) 0.0359(8) Uani 1 1 d . . . . .
C4 C 0.5908(3) 0.5929(3) 0.6792(3) 0.0343(7) Uani 1 1 d . . . . .
C5 C 0.7055(3) 0.6700(3) 0.7054(3) 0.0379(8) Uani 1 1 d . . . . .
C6 C 0.0835(3) 0.6371(3) 0.3402(3) 0.0452(9) Uani 0.784(9) 1 d D . P A 1
H6 H 0.052839 0.596671 0.257685 0.054 Uiso 0.784(9) 1 calc R U P A 1
C6F C 0.0835(3) 0.6371(3) 0.3402(3) 0.0452(9) Uani 0.216(9) 1 d D . P A 2
H6F H 0.038809 0.669662 0.393246 0.054 Uiso 0.216(9) 1 calc R U P A 2
C7 C 0.1685(4) 0.7337(3) 0.3527(3) 0.0492(10) Uani 1 1 d . . . . .
C8 C 0.1463(5) 0.8397(4) 0.3907(5) 0.0738(14) Uani 1 1 d . . . . .
H8 H 0.075238 0.854340 0.412784 0.089 Uiso 1 1 calc R U . . .
C9 C 0.2263(5) 0.9268(4) 0.3977(5) 0.0775(16) Uani 1 1 d . . . . .
H9 H 0.209237 0.998957 0.424710 0.093 Uiso 1 1 calc R U . . .
C10 C 0.3262(5) 0.9076(4) 0.3664(5) 0.0739(15) Uani 1 1 d . . . . .
C11 C 0.3480(5) 0.8030(4) 0.3247(4) 0.0724(14) Uani 1 1 d . . . . .
H11 H 0.416889 0.789031 0.299215 0.087 Uiso 1 1 calc R U . . .
C12 C 0.2708(4) 0.7182(3) 0.3197(4) 0.0523(10) Uani 1 1 d . . . . .
H12 H 0.289080 0.646490 0.292360 0.063 Uiso 1 1 calc R U . . .
C13 C -0.0311(4) 0.6659(5) 0.3663(5) 0.0527(16) Uani 0.784(9) 1 d D . P A 1
H13A H -0.082477 0.599868 0.354612 0.079 Uiso 0.784(9) 1 calc R U P A 1
H13B H -0.079397 0.706694 0.316096 0.079 Uiso 0.784(9) 1 calc R U P A 1
H13C H -0.007281 0.710311 0.445285 0.079 Uiso 0.784(9) 1 calc R U P A 1
C13F C -0.0198(13) 0.5899(12) 0.2364(11) 0.040(5) Uiso 0.216(9) 1 d D . P A 2
H13D H 0.010350 0.538240 0.183079 0.060 Uiso 0.216(9) 1 calc R U P A 2
H13E H -0.056343 0.646883 0.203331 0.060 Uiso 0.216(9) 1 calc R U P A 2
H13F H -0.083782 0.552338 0.252003 0.060 Uiso 0.216(9) 1 calc R U P A 2
C14 C 0.3950(7) 1.0954(4) 0.4206(8) 0.131(3) Uani 1 1 d . . . . .
H14A H 0.314512 1.113809 0.375094 0.197 Uiso 1 1 calc R U . . .
H14B H 0.463653 1.143546 0.423798 0.197 Uiso 1 1 calc R U . . .
H14C H 0.396064 1.103811 0.497509 0.197 Uiso 1 1 calc R U . . .
C15 C 0.3279(3) 0.5489(3) 0.7291(3) 0.0403(8) Uani 1 1 d . . . . .
C16 C 0.3073(4) 0.6439(4) 0.8034(3) 0.0568(11) Uani 1 1 d . . . . .
C17 C 0.3020(4) 0.6406(5) 0.9065(4) 0.0690(14) Uani 1 1 d . . . . .
H17 H 0.285881 0.704156 0.954627 0.083 Uiso 1 1 calc R U . . .
C18 C 0.3185(4) 0.5516(6) 0.9412(4) 0.0737(16) Uani 1 1 d . . . . .
C19 C 0.3407(4) 0.4580(5) 0.8708(4) 0.0701(15) Uani 1 1 d . . . . .
H19 H 0.353736 0.394883 0.895150 0.084 Uiso 1 1 calc R U . . .
C20 C 0.3442(3) 0.4556(4) 0.7635(3) 0.0507(10) Uani 1 1 d . . . . .
C21 C 0.2939(6) 0.7506(4) 0.7793(4) 0.0881(18) Uani 1 1 d . . . . .
H21A H 0.214543 0.746368 0.717058 0.132 Uiso 1 1 calc R U . . .
H21B H 0.364129 0.768932 0.757794 0.132 Uiso 1 1 calc R U . . .
H21C H 0.294291 0.806467 0.847195 0.132 Uiso 1 1 calc R U . . .
C22 C 0.3153(6) 0.5493(7) 1.0563(4) 0.119(3) Uani 1 1 d . . . . .
H22A H 0.350759 0.619635 1.112264 0.178 Uiso 1 1 calc R U . . .
H22B H 0.364891 0.492918 1.080497 0.178 Uiso 1 1 calc R U . . .
H22C H 0.228201 0.534037 1.049846 0.178 Uiso 1 1 calc R U . . .
C23 C 0.3662(5) 0.3505(4) 0.6909(4) 0.0691(13) Uani 1 1 d . . . . .
H23A H 0.293842 0.325861 0.620141 0.104 Uiso 1 1 calc R U . . .
H23B H 0.377127 0.296040 0.731723 0.104 Uiso 1 1 calc R U . . .
H23C H 0.442017 0.361293 0.673776 0.104 Uiso 1 1 calc R U . . .
C24 C 0.9657(3) 0.7350(3) 0.8548(3) 0.0416(9) Uani 1 1 d . . . . .
C25 C 1.0197(4) 0.7472(3) 0.9726(4) 0.0538(11) Uani 1 1 d . . . . .
C26 C 1.1015(4) 0.8388(4) 1.0428(4) 0.0667(13) Uani 1 1 d . . . . .
H26 H 1.136910 0.846987 1.121713 0.080 Uiso 1 1 calc R U . . .
C27 C 1.1323(4) 0.9165(4) 1.0025(5) 0.0656(14) Uani 1 1 d . . . . .
C28 C 1.0805(4) 0.9051(3) 0.8883(5) 0.0664(13) Uani 1 1 d . . . . .
H28 H 1.101068 0.960416 0.860315 0.080 Uiso 1 1 calc R U . . .
C29 C 0.9980(4) 0.8145(3) 0.8119(4) 0.0527(10) Uani 1 1 d . . . . .
C30 C 0.9945(6) 0.6649(4) 1.0253(4) 0.0895(18) Uani 1 1 d . . . . .
H30A H 1.038381 0.690662 1.107487 0.134 Uiso 1 1 calc R U . . .
H30B H 1.024691 0.596747 0.994211 0.134 Uiso 1 1 calc R U . . .
H30C H 0.903971 0.653156 1.008733 0.134 Uiso 1 1 calc R U . . .
C31 C 1.2226(5) 1.0165(4) 1.0813(6) 0.098(2) Uani 1 1 d . . . . .
H31A H 1.297451 1.017852 1.060326 0.147 Uiso 1 1 calc R U . . .
H31B H 1.247398 1.014068 1.159717 0.147 Uiso 1 1 calc R U . . .
H31C H 1.180852 1.081636 1.074232 0.147 Uiso 1 1 calc R U . . .
C32 C 0.9493(5) 0.8075(4) 0.6870(5) 0.0746(14) Uani 1 1 d . . . . .
H32A H 0.986407 0.749708 0.646121 0.112 Uiso 1 1 calc R U . . .
H32B H 0.972339 0.876440 0.677652 0.112 Uiso 1 1 calc R U . . .
H32C H 0.857597 0.791749 0.656604 0.112 Uiso 1 1 calc R U . . .
H1A H 0.007(4) 0.441(3) 0.330(3) 0.048(11) Uiso 1 1 d . . . . .
H1B H 0.140(3) 0.415(3) 0.410(3) 0.039(9) Uiso 1 1 d . . . . .
H2A H 0.222(3) 0.680(3) 0.542(3) 0.034(9) Uiso 1 1 d . . . . .
H2B H 0.129(3) 0.596(3) 0.547(3) 0.033(9) Uiso 1 1 d . . . . .
H3A H 0.468(3) 0.637(3) 0.546(3) 0.043(10) Uiso 1 1 d . . . . .
H3B H 0.462(3) 0.705(3) 0.650(3) 0.052(11) Uiso 1 1 d . . . . .
H4A H 0.603(4) 0.522(3) 0.637(4) 0.055(12) Uiso 1 1 d . . . . .
H4B H 0.588(4) 0.580(3) 0.750(4) 0.052(11) Uiso 1 1 d . . . . .
H5A H 0.704(3) 0.684(3) 0.642(3) 0.040(10) Uiso 1 1 d . . . . .
H5B H 0.703(4) 0.744(3) 0.762(4) 0.054(11) Uiso 1 1 d . . . . .
C33 C 0.6532(8) 0.8352(7) 0.0862(7) 0.062(3) Uiso 0.432(10) 1 d D . P B 1
C34 C 0.5539(10) 0.8820(12) 0.1104(10) 0.100(5) Uiso 0.432(10) 1 d D . P B 1
H34 H 0.471775 0.865286 0.054819 0.120 Uiso 0.432(10) 1 calc R U P B 1
C35 C 0.5739(12) 0.9533(12) 0.2160(10) 0.124(6) Uiso 0.432(10) 1 d D . P B 1
H35 H 0.506444 0.987918 0.233102 0.149 Uiso 0.432(10) 1 calc R U P B 1
C36 C 0.6932(11) 0.9733(10) 0.2962(10) 0.090(4) Uiso 0.432(10) 1 d D . P B 1
H36 H 0.707138 1.022898 0.368594 0.108 Uiso 0.432(10) 1 calc R U P B 1
C37 C 0.7924(10) 0.9242(10) 0.2749(9) 0.089(4) Uiso 0.432(10) 1 d D . P B 1
H37 H 0.873579 0.936923 0.331883 0.106 Uiso 0.432(10) 1 calc R U P B 1
C38 C 0.7701(8) 0.8548(8) 0.1667(8) 0.062(3) Uiso 0.432(10) 1 d D . P B 1
H38 H 0.837465 0.820740 0.148955 0.075 Uiso 0.432(10) 1 calc R U P B 1
C39 C 0.6300(11) 0.7567(9) -0.0308(9) 0.081(4) Uiso 0.432(10) 1 d D . P B 1
H39A H 0.567906 0.696885 -0.045117 0.122 Uiso 0.432(10) 1 calc R U P B 1
H39B H 0.708886 0.728322 -0.033917 0.122 Uiso 0.432(10) 1 calc R U P B 1
H39C H 0.598290 0.794500 -0.088467 0.122 Uiso 0.432(10) 1 calc R U P B 1
C33F C 0.7558(13) 0.9016(12) 0.2247(12) 0.103(4) Uiso 0.296(9) 1 d D . P C 2
C34F C 0.6323(13) 0.9158(15) 0.1927(13) 0.103(4) Uiso 0.296(9) 1 d D . P C 2
H34F H 0.601497 0.963187 0.245051 0.124 Uiso 0.296(9) 1 calc R U P C 2
C35F C 0.5503(13) 0.8627(17) 0.0855(14) 0.103(4) Uiso 0.296(9) 1 d D . P C 2
H35F H 0.463065 0.870126 0.066477 0.124 Uiso 0.296(9) 1 calc R U P C 2
C36F C 0.5936(14) 0.7987(14) 0.0055(13) 0.103(4) Uiso 0.296(9) 1 d D . P C 2
H36F H 0.537283 0.762911 -0.068819 0.124 Uiso 0.296(9) 1 calc R U P C 2
C37F C 0.7213(14) 0.7879(13) 0.0361(13) 0.103(4) Uiso 0.296(9) 1 d D . P C 2
H37F H 0.753626 0.744671 -0.017548 0.124 Uiso 0.296(9) 1 calc R U P C 2
C38F C 0.8006(14) 0.8399(15) 0.1442(13) 0.103(4) Uiso 0.296(9) 1 d D . P C 2
H38F H 0.888150 0.833410 0.164153 0.124 Uiso 0.296(9) 1 calc R U P C 2
C39F C 0.8447(16) 0.9543(15) 0.3414(13) 0.103(4) Uiso 0.296(9) 1 d D . P C 2
H39D H 0.929251 0.934053 0.347540 0.155 Uiso 0.296(9) 1 calc R U P C 2
H39E H 0.845638 1.032970 0.357852 0.155 Uiso 0.296(9) 1 calc R U P C 2
H39F H 0.817932 0.930726 0.395802 0.155 Uiso 0.296(9) 1 calc R U P C 2
C33G C 0.764(2) 0.871(2) 0.2151(18) 0.286(16) Uiso 0.272(9) 1 d D . P D 3
C34G C 0.650(3) 0.867(2) 0.132(3) 0.286(16) Uiso 0.272(9) 1 d D . P D 3
H34G H 0.626186 0.811208 0.062346 0.343 Uiso 0.272(9) 1 calc R U P D 3
C35G C 0.569(3) 0.944(2) 0.149(3) 0.286(16) Uiso 0.272(9) 1 d D . P D 3
H35G H 0.489649 0.940912 0.091650 0.343 Uiso 0.272(9) 1 calc R U P D 3
C36G C 0.605(3) 1.0251(19) 0.251(3) 0.286(16) Uiso 0.272(9) 1 d D . P D 3
H36G H 0.549721 1.077837 0.264364 0.343 Uiso 0.272(9) 1 calc R U P D 3
C37G C 0.720(4) 1.030(2) 0.3326(18) 0.286(16) Uiso 0.272(9) 1 d D . P D 3
H37G H 0.745064 1.087056 0.401441 0.343 Uiso 0.272(9) 1 calc R U P D 3
C38G C 0.801(3) 0.953(3) 0.3163(18) 0.286(16) Uiso 0.272(9) 1 d D . P D 3
H38G H 0.880580 0.955479 0.373519 0.343 Uiso 0.272(9) 1 calc R U P D 3
C39G C 0.8493(16) 0.786(2) 0.1951(18) 0.286(16) Uiso 0.272(9) 1 d D . P D 3
H39G H 0.926476 0.800275 0.261743 0.428 Uiso 0.272(9) 1 calc R U P D 3
H39H H 0.806854 0.715030 0.181470 0.428 Uiso 0.272(9) 1 calc R U P D 3
H39I H 0.870373 0.787349 0.128802 0.428 Uiso 0.272(9) 1 calc R U P D 3

loop_
_atom_site_aniso_label
_atom_site_aniso_U_11
_atom_site_aniso_U_22
_atom_site_aniso_U_33
_atom_site_aniso_U_23
_atom_site_aniso_U_13
_atom_site_aniso_U_12
P1 0.0236(4) 0.0430(5) 0.0265(4) 0.0082(4) 0.0061(3) 0.0018(3)
P2 0.0248(4) 0.0395(5) 0.0321(5) 0.0081(4) 0.0032(4) -0.0015(3)
O1 0.113(3) 0.056(2) 0.146(4) 0.049(2) 0.018(3) -0.016(2)
N1 0.0267(14) 0.0363(15) 0.0283(14) 0.0104(11) 0.0034(11) 0.0023(11)
C1 0.0267(17) 0.0422(19) 0.0351(18) 0.0130(15) 0.0051(14) -0.0039(14)
C2 0.0238(17) 0.046(2) 0.0314(18) 0.0068(15) 0.0075(14) 0.0052(14)
C3 0.0278(17) 0.042(2) 0.0356(19) 0.0106(16) 0.0080(15) 0.0014(14)
C4 0.0250(16) 0.045(2) 0.0310(18) 0.0109(16) 0.0073(14) 0.0026(14)
C5 0.0257(17) 0.042(2) 0.042(2) 0.0121(17) 0.0059(15) 0.0001(14)
C6 0.0334(19) 0.043(2) 0.045(2) 0.0134(17) -0.0034(16) 0.0059(15)
C6F 0.0334(19) 0.043(2) 0.045(2) 0.0134(17) -0.0034(16) 0.0059(15)
C7 0.050(2) 0.037(2) 0.042(2) 0.0109(16) -0.0061(18) 0.0077(17)
C8 0.062(3) 0.049(3) 0.092(4) 0.010(2) 0.012(3) 0.013(2)
C9 0.080(4) 0.036(2) 0.097(4) 0.018(2) 0.008(3) 0.009(2)
C10 0.074(3) 0.051(3) 0.087(4) 0.033(3) 0.006(3) -0.002(2)
C11 0.080(3) 0.056(3) 0.083(4) 0.031(3) 0.023(3) -0.002(2)
C12 0.058(3) 0.042(2) 0.054(2) 0.0185(18) 0.013(2) 0.0004(18)
C13 0.031(3) 0.068(3) 0.060(3) 0.029(3) 0.008(2) 0.010(2)
C14 0.115(5) 0.048(3) 0.192(8) 0.049(4) -0.006(5) -0.008(3)
C15 0.0202(16) 0.067(2) 0.0323(18) 0.0160(17) 0.0068(14) -0.0004(15)
C16 0.035(2) 0.092(3) 0.031(2) 0.000(2) 0.0098(16) 0.006(2)
C17 0.041(2) 0.117(4) 0.039(2) 0.005(3) 0.0163(19) -0.004(3)
C18 0.037(2) 0.139(5) 0.034(2) 0.010(3) 0.0115(19) -0.023(3)
C19 0.044(2) 0.116(4) 0.060(3) 0.052(3) 0.009(2) -0.013(3)
C20 0.0316(19) 0.078(3) 0.045(2) 0.024(2) 0.0121(17) -0.0023(18)
C21 0.114(5) 0.084(4) 0.056(3) 0.002(3) 0.031(3) 0.047(3)
C22 0.081(4) 0.227(8) 0.046(3) 0.035(4) 0.023(3) -0.049(5)
C23 0.074(3) 0.071(3) 0.083(3) 0.048(3) 0.033(3) 0.011(2)
C24 0.0251(17) 0.0389(19) 0.047(2) 0.0011(16) 0.0044(15) 0.0012(14)
C25 0.036(2) 0.050(2) 0.049(2) -0.0031(19) -0.0029(18) 0.0016(17)
C26 0.047(2) 0.059(3) 0.061(3) -0.010(2) -0.001(2) 0.002(2)
C27 0.035(2) 0.051(3) 0.079(3) -0.021(2) 0.013(2) -0.0008(18)
C28 0.044(2) 0.046(2) 0.103(4) 0.007(2) 0.030(3) -0.0048(19)
C29 0.033(2) 0.048(2) 0.067(3) 0.006(2) 0.0144(19) -0.0024(16)
C30 0.108(4) 0.085(4) 0.038(2) 0.017(2) -0.021(3) -0.017(3)
C31 0.059(3) 0.069(3) 0.122(5) -0.034(3) 0.025(3) -0.021(3)
C32 0.062(3) 0.070(3) 0.094(4) 0.037(3) 0.021(3) -0.018(2)

loop_
_atom_type_symbol
_atom_type_description
_atom_type_scat_dispersion_real
_atom_type_scat_dispersion_imag
_atom_type_scat_source
P P 0.1023 0.0942 'International Tables Vol C Tables 4.2.6.8 and 6.1.1.4'
O O 0.0106 0.0060 'International Tables Vol C Tables 4.2.6.8 and 6.1.1.4'
N N 0.0061 0.0033 'International Tables Vol C Tables 4.2.6.8 and 6.1.1.4'
C C 0.0033 0.0016 'International Tables Vol C Tables 4.2.6.8 and 6.1.1.4'
H H 0.0000 0.0000 'International Tables Vol C Tables 4.2.6.8 and 6.1.1.4'

loop_
_geom_angle_atom_site_label_1
_geom_angle_atom_site_label_2
_geom_angle_atom_site_label_3
_geom_angle
_geom_angle_site_symmetry_1
_geom_angle_site_symmetry_3
C3 P1 C15 103.20(16) . .
C3 P1 C2 102.77(17) . .
C15 P1 C2 104.29(16) . .
C24 P2 C5 103.56(16) . .
C24 P2 C1 106.21(16) . 2_666
C5 P2 C1 101.94(17) . 2_666
C10 O1 C14 116.8(6) . .
C1 N1 C2 113.0(3) . .
C1 N1 C6F 112.7(3) . .
C2 N1 C6F 112.2(3) . .
C1 N1 C6 112.7(3) . .
C2 N1 C6 112.2(3) . .
N1 C1 P2 107.3(2) . 2_666
N1 C1 H1A 118.0(19) . .
P2 C1 H1A 110(2) 2_666 .
N1 C1 H1B 107(2) . .
P2 C1 H1B 106(2) 2_666 .
H1A C1 H1B 108(3) . .
N1 C2 P1 109.5(2) . .
N1 C2 H2A 108(2) . .
P1 C2 H2A 109(2) . .
N1 C2 H2B 113(2) . .
P1 C2 H2B 111(2) . .
H2A C2 H2B 107(3) . .
C4 C3 P1 110.8(2) . .
C4 C3 H3A 110(2) . .
P1 C3 H3A 107(2) . .
C4 C3 H3B 113(2) . .
P1 C3 H3B 117(2) . .
H3A C3 H3B 99(3) . .
C5 C4 C3 112.8(3) . .
C5 C4 H4A 108(2) . .
C3 C4 H4A 112(2) . .
C5 C4 H4B 111(2) . .
C3 C4 H4B 110(2) . .
H4A C4 H4B 103(3) . .
C4 C5 P2 110.9(2) . .
C4 C5 H5A 109(2) . .
P2 C5 H5A 113(2) . .
C4 C5 H5B 110(2) . .
P2 C5 H5B 107(2) . .
H5A C5 H5B 106(3) . .
C13 C6 N1 116.7(4) . .
C13 C6 C7 113.8(4) . .
N1 C6 C7 109.5(3) . .
C13 C6 H6 105.2 . .
N1 C6 H6 105.2 . .
C7 C6 H6 105.2 . .
C13F C6F N1 117.8(7) . .
C13F C6F C7 120.7(6) . .
N1 C6F C7 109.5(3) . .
C13F C6F H6F 101.6 . .
N1 C6F H6F 101.6 . .
C7 C6F H6F 101.6 . .
C12 C7 C8 116.1(4) . .
C12 C7 C6 119.8(3) . .
C8 C7 C6 123.9(4) . .
C12 C7 C6F 119.8(3) . .
C8 C7 C6F 123.9(4) . .
C7 C8 C9 121.8(5) . .
C7 C8 H8 119.1 . .
C9 C8 H8 119.1 . .
C10 C9 C8 119.9(4) . .
C10 C9 H9 120.1 . .
C8 C9 H9 120.1 . .
C9 C10 C11 119.5(5) . .
C9 C10 O1 124.6(5) . .
C11 C10 O1 115.8(5) . .
C10 C11 C12 120.4(5) . .
C10 C11 H11 119.8 . .
C12 C11 H11 119.8 . .
C7 C12 C11 122.3(4) . .
C7 C12 H12 118.9 . .
C11 C12 H12 118.9 . .
C6 C13 H13A 109.5 . .
C6 C13 H13B 109.5 . .
H13A C13 H13B 109.5 . .
C6 C13 H13C 109.5 . .
H13A C13 H13C 109.5 . .
H13B C13 H13C 109.5 . .
C6F C13F H13D 109.5 . .
C6F C13F H13E 109.5 . .
H13D C13F H13E 109.5 . .
C6F C13F H13F 109.5 . .
H13D C13F H13F 109.5 . .
H13E C13F H13F 109.5 . .
O1 C14 H14A 109.5 . .
O1 C14 H14B 109.5 . .
H14A C14 H14B 109.5 . .
O1 C14 H14C 109.5 . .
H14A C14 H14C 109.5 . .
H14B C14 H14C 109.5 . .
C20 C15 C16 118.6(4) . .
C20 C15 P1 115.6(3) . .
C16 C15 P1 125.7(3) . .
C17 C16 C15 119.3(5) . .
C17 C16 C21 116.6(4) . .
C15 C16 C21 124.1(4) . .
C18 C17 C16 122.8(5) . .
C18 C17 H17 118.6 . .
C16 C17 H17 118.6 . .
C17 C18 C19 119.0(4) . .
C17 C18 C22 122.5(6) . .
C19 C18 C22 118.5(6) . .
C18 C19 C20 120.8(5) . .
C18 C19 H19 119.6 . .
C20 C19 H19 119.6 . .
C15 C20 C19 119.5(4) . .
C15 C20 C23 122.8(4) . .
C19 C20 C23 117.7(4) . .
C16 C21 H21A 109.5 . .
C16 C21 H21B 109.5 . .
H21A C21 H21B 109.5 . .
C16 C21 H21C 109.5 . .
H21A C21 H21C 109.5 . .
H21B C21 H21C 109.5 . .
C18 C22 H22A 109.5 . .
C18 C22 H22B 109.5 . .
H22A C22 H22B 109.5 . .
C18 C22 H22C 109.5 . .
H22A C22 H22C 109.5 . .
H22B C22 H22C 109.5 . .
C20 C23 H23A 109.5 . .
C20 C23 H23B 109.5 . .
H23A C23 H23B 109.5 . .
C20 C23 H23C 109.5 . .
H23A C23 H23C 109.5 . .
H23B C23 H23C 109.5 . .
C29 C24 C25 119.2(3) . .
C29 C24 P2 126.0(3) . .
C25 C24 P2 114.7(3) . .
C26 C25 C24 119.1(4) . .
C26 C25 C30 117.9(4) . .
C24 C25 C30 123.0(3) . .
C27 C26 C25 122.2(5) . .
C27 C26 H26 118.9 . .
C25 C26 H26 118.9 . .
C26 C27 C28 119.0(4) . .
C26 C27 C31 121.3(5) . .
C28 C27 C31 119.7(5) . .
C27 C28 C29 122.1(5) . .
C27 C28 H28 118.9 . .
C29 C28 H28 118.9 . .
C24 C29 C28 118.3(4) . .
C24 C29 C32 123.4(3) . .
C28 C29 C32 118.2(4) . .
C25 C30 H30A 109.5 . .
C25 C30 H30B 109.5 . .
H30A C30 H30B 109.5 . .
C25 C30 H30C 109.5 . .
H30A C30 H30C 109.5 . .
H30B C30 H30C 109.5 . .
C27 C31 H31A 109.5 . .
C27 C31 H31B 109.5 . .
H31A C31 H31B 109.5 . .
C27 C31 H31C 109.5 . .
H31A C31 H31C 109.5 . .
H31B C31 H31C 109.5 . .
C29 C32 H32A 109.5 . .
C29 C32 H32B 109.5 . .
H32A C32 H32B 109.5 . .
C29 C32 H32C 109.5 . .
H32A C32 H32C 109.5 . .
H32B C32 H32C 109.5 . .
C38 C33 C34 120.6(7) . .
C38 C33 C39 120.1(7) . .
C34 C33 C39 119.2(8) . .
C33 C34 C35 119.7(8) . .
C33 C34 H34 120.1 . .
C35 C34 H34 120.1 . .
C36 C35 C34 118.9(8) . .
C36 C35 H35 120.6 . .
C34 C35 H35 120.6 . .
C37 C36 C35 122.2(8) . .
C37 C36 H36 118.9 . .
C35 C36 H36 118.9 . .
C36 C37 C38 117.6(8) . .
C36 C37 H37 121.2 . .
C38 C37 H37 121.2 . .
C33 C38 C37 120.9(8) . .
C33 C38 H38 119.5 . .
C37 C38 H38 119.5 . .
C33 C39 H39A 109.5 . .
C33 C39 H39B 109.5 . .
H39A C39 H39B 109.5 . .
C33 C39 H39C 109.5 . .
H39A C39 H39C 109.5 . .
H39B C39 H39C 109.5 . .
C34F C33F C38F 118.4(9) . .
C34F C33F C39F 122.0(10) . .
C38F C33F C39F 119.5(9) . .
C33F C34F C35F 121.1(9) . .
C33F C34F H34F 119.5 . .
C35F C34F H34F 119.5 . .
C34F C35F C36F 120.7(9) . .
C34F C35F H35F 119.6 . .
C36F C35F H35F 119.6 . .
C35F C36F C37F 118.5(9) . .
C35F C36F H36F 120.8 . .
C37F C36F H36F 120.8 . .
C38F C37F C36F 119.7(9) . .
C38F C37F H37F 120.2 . .
C36F C37F H37F 120.2 . .
C37F C38F C33F 121.4(9) . .
C37F C38F H38F 119.3 . .
C33F C38F H38F 119.3 . .
C33F C39F H39D 109.5 . .
C33F C39F H39E 109.5 . .
H39D C39F H39E 109.5 . .
C33F C39F H39F 109.5 . .
H39D C39F H39F 109.5 . .
H39E C39F H39F 109.5 . .
C34G C33G C38G 120.8(9) . .
C34G C33G C39G 119.5(11) . .
C38G C33G C39G 119.7(11) . .
C33G C34G C35G 120.6(10) . .
C33G C34G H34G 119.7 . .
C35G C34G H34G 119.7 . .
C34G C35G C36G 118.8(10) . .
C34G C35G H35G 120.6 . .
C36G C35G H35G 120.6 . .
C37G C36G C35G 120.2(10) . .
C37G C36G H36G 119.9 . .
C35G C36G H36G 119.9 . .
C36G C37G C38G 121.1(10) . .
C36G C37G H37G 119.5 . .
C38G C37G H37G 119.5 . .
C33G C38G C37G 118.4(10) . .
C33G C38G H38G 120.8 . .
C37G C38G H38G 120.8 . .
C33G C39G H39G 109.5 . .
C33G C39G H39H 109.5 . .
H39G C39G H39H 109.5 . .
C33G C39G H39I 109.5 . .
H39G C39G H39I 109.5 . .
H39H C39G H39I 109.5 . .

loop_
_geom_bond_atom_site_label_1
_geom_bond_atom_site_label_2
_geom_bond_distance
_geom_bond_site_symmetry_2
P1 C3 1.837(3) .
P1 C15 1.839(4) .
P1 C2 1.858(3) .
P2 C24 1.840(3) .
P2 C5 1.862(4) .
P2 C1 1.879(4) 2_666
O1 C10 1.377(6) .
O1 C14 1.422(7) .
N1 C1 1.448(4) .
N1 C2 1.454(4) .
N1 C6F 1.482(4) .
N1 C6 1.482(4) .
C1 H1A 1.01(4) .
C1 H1B 1.00(4) .
C2 H2A 0.97(4) .
C2 H2B 0.96(4) .
C3 C4 1.528(5) .
C3 H3A 0.95(4) .
C3 H3B 0.94(4) .
C4 C5 1.522(5) .
C4 H4A 0.97(4) .
C4 H4B 1.00(4) .
C5 H5A 0.89(4) .
C5 H5B 1.04(4) .
C6 C13 1.480(6) .
C6 C7 1.516(5) .
C6 H6 1.0000 .
C6F C13F 1.437(13) .
C6F C7 1.516(5) .
C6F H6F 1.0000 .
C7 C12 1.369(6) .
C7 C8 1.381(6) .
C8 C9 1.409(7) .
C8 H8 0.9500 .
C9 C10 1.334(8) .
C9 H9 0.9500 .
C10 C11 1.372(7) .
C11 C12 1.377(6) .
C11 H11 0.9500 .
C12 H12 0.9500 .
C13 H13A 0.9800 .
C13 H13B 0.9800 .
C13 H13C 0.9800 .
C13F H13D 0.9800 .
C13F H13E 0.9800 .
C13F H13F 0.9800 .
C14 H14A 0.9800 .
C14 H14B 0.9800 .
C14 H14C 0.9800 .
C15 C20 1.391(6) .
C15 C16 1.419(6) .
C16 C17 1.386(6) .
C16 C21 1.496(7) .
C17 C18 1.342(8) .
C17 H17 0.9500 .
C18 C19 1.389(8) .
C18 C22 1.530(6) .
C19 C20 1.414(6) .
C19 H19 0.9500 .
C20 C23 1.507(7) .
C21 H21A 0.9800 .
C21 H21B 0.9800 .
C21 H21C 0.9800 .
C22 H22A 0.9800 .
C22 H22B 0.9800 .
C22 H22C 0.9800 .
C23 H23A 0.9800 .
C23 H23B 0.9800 .
C23 H23C 0.9800 .
C24 C29 1.401(6) .
C24 C25 1.418(6) .
C25 C26 1.390(6) .
C25 C30 1.493(7) .
C26 C27 1.352(7) .
C26 H26 0.9500 .
C27 C28 1.375(7) .
C27 C31 1.529(6) .
C28 C29 1.405(6) .
C28 H28 0.9500 .
C29 C32 1.517(7) .
C30 H30A 0.9800 .
C30 H30B 0.9800 .
C30 H30C 0.9800 .
C31 H31A 0.9800 .
C31 H31B 0.9800 .
C31 H31C 0.9800 .
C32 H32A 0.9800 .
C32 H32B 0.9800 .
C32 H32C 0.9800 .
C33 C38 1.359(8) .
C33 C34 1.373(8) .
C33 C39 1.525(11) .
C34 C35 1.381(9) .
C34 H34 0.9500 .
C35 C36 1.377(9) .
C35 H35 0.9500 .
C36 C37 1.370(9) .
C36 H36 0.9500 .
C37 C38 1.393(8) .
C37 H37 0.9500 .
C38 H38 0.9500 .
C39 H39A 0.9800 .
C39 H39B 0.9800 .
C39 H39C 0.9800 .
C33F C34F 1.352(9) .
C33F C38F 1.385(9) .
C33F C39F 1.485(13) .
C34F C35F 1.378(9) .
C34F H34F 0.9500 .
C35F C36F 1.380(9) .
C35F H35F 0.9500 .
C36F C37F 1.389(9) .
C36F H36F 0.9500 .
C37F C38F 1.373(9) .
C37F H37F 0.9500 .
C38F H38F 0.9500 .
C39F H39D 0.9800 .
C39F H39E 0.9800 .
C39F H39F 0.9800 .
C33G C34G 1.377(10) .
C33G C38G 1.379(10) .
C33G C39G 1.496(14) .
C34G C35G 1.379(10) .
C34G H34G 0.9500 .
C35G C36G 1.385(10) .
C35G H35G 0.9500 .
C36G C37G 1.375(10) .
C36G H36G 0.9500 .
C37G C38G 1.384(10) .
C37G H37G 0.9500 .
C38G H38G 0.9500 .
C39G H39G 0.9800 .
C39G H39H 0.9800 .
C39G H39I 0.9800 .
